data_1563144
loop_
_publ_author_name
'Li, Xiaoxia'
'Wu, Ping'
'Li, Hanxiang'
'Xue, Jinghua'
'Xu, Hanhong'
'Wei, Xiaoyi'

_publ_section_title
;
 Antibacterial and Cytotoxic Phenyltetracenoid Polyketides from
 <i>Streptomyces morookaense</i>.
;
_journal_issue 6
_journal_name_full 'Journal of natural products'
_journal_page_first 1806
_journal_page_last 1815
_journal_paper_doi 10.1021/acs.jnatprod.1c00208
_journal_volume 84
_journal_year 2021
_chemical_formula_sum 'C29 H30 O9'
_chemical_formula_weight 522.530
_space_group_IT_number 19
_space_group_name_Hall 'P 2ac 2ab'
_space_group_name_H-M_alt 'P 21 21 21'
_symmetry_Int_Tables_number 19
_symmetry_space_group_name_Hall 'P 2ac 2ab'
_symmetry_space_group_name_H-M 'P 21 21 21'
_audit_creation_date 2020-05-08
_audit_creation_method 'Olex2 1.2 (compiled 2018.05.29 svn.r3508 for OlexSys, GUI svn.r5506) '
_audit_update_record 2020-05-08
_cell_angle_alpha 90.000
_cell_angle_beta 90.000
_cell_angle_gamma 90.000
_cell_formula_units_Z 4
_cell_length_a 6.0066(1)
_cell_length_b 13.4882(1)
_cell_length_c 30.9882(4)
_cell_volume 2510.61(6)
_refine_ls_R_factor_all 0.046
_cod_data_source_file np1c00208_si_002.cif
_cod_data_source_block lixiaoxia_lxx-9
_cod_depositor_comments 'Adding full bibliography for 1563144.cif.'
_cod_original_cell_volume 2510.6(1)
_cod_original_sg_symbol_Hall P_2ac_2ab
_cod_database_code 1563144

loop_
_symmetry_equiv_pos_site_id
_symmetry_equiv_pos_as_xyz
1 x,y,z
2 1/2-x,-y,1/2+z
3 1/2+x,1/2-y,-z
4 -x,1/2+y,1/2-z

loop_
_atom_site_aniso_label
_atom_site_aniso_U_11
_atom_site_aniso_U_22
_atom_site_aniso_U_33
_atom_site_aniso_U_12
_atom_site_aniso_U_13
_atom_site_aniso_U_23
O001 0.0367(11) 0.0179(9) 0.0276(9) 0.0025(8) 0.0008(9) 0.0002(8)
O002 0.031(1) 0.0231(9) 0.0269(10) -0.0046(8) 0.0035(8) 0.0034(8)
O003 0.0297(10) 0.0268(10) 0.0276(10) -0.0080(8) 0.0004(8) 0.0066(8)
O004 0.0295(10) 0.0264(10) 0.030(1) -0.0054(8) -0.0041(9) 0.0053(8)
O005 0.0463(13) 0.0199(10) 0.0392(12) -0.0001(9) 0.0187(10) 0.0048(9)
O006 0.0410(11) 0.0271(10) 0.0311(11) -0.0110(9) -0.0005(10) 0.0021(9)
O007 0.089(2) 0.0627(18) 0.0239(12) -0.0380(17) -0.0045(13) 0.0013(12)
C21 0.0265(13) 0.0181(12) 0.0247(13) 0.0005(10) 0.0026(10) 0.0005(10)
C5 0.0284(13) 0.0193(12) 0.0223(13) 0.0012(10) -0.0039(11) -0.0002(10)
O00A 0.089(2) 0.0561(18) 0.0432(15) -0.0241(17) 0.0003(15) -0.0091(13)
C10 0.0268(13) 0.0191(11) 0.0240(13) 0.0021(10) 0.0042(11) -0.0006(10)
C12 0.0328(14) 0.0177(12) 0.0259(14) -0.0012(11) 0.0017(11) -0.0002(10)
C11 0.0281(13) 0.0173(12) 0.0257(13) 0.0015(10) 0.0067(11) -0.0003(10)
C23 0.0258(13) 0.0217(13) 0.0277(13) 0.0001(11) 0.0007(11) -0.0006(11)
C9 0.0278(13) 0.0189(12) 0.0240(13) 0.0004(11) 0.0063(11) 0.0023(10)
C19 0.0298(13) 0.0193(12) 0.0236(13) 0.0016(11) 0.0050(11) -0.0013(10)
C8 0.0254(12) 0.0197(12) 0.0235(12) -0.0005(10) 0.0041(11) 0.0004(10)
C3 0.0364(15) 0.0206(13) 0.0267(14) -0.0020(11) 0.0064(12) 0.0051(11)
C18 0.0304(14) 0.0195(12) 0.0240(12) 0.0003(11) 0.0035(11) 0.0026(10)
C22 0.0276(13) 0.0204(12) 0.0268(13) -0.0004(10) 0.0048(11) 0.0025(10)
C6 0.0280(13) 0.0212(12) 0.0209(12) 0.0008(10) 0.001(1) 0.002(1)
C7 0.0281(13) 0.0187(12) 0.0241(13) 0.0042(11) 0.0049(11) 0.0013(10)
C20 0.0299(14) 0.0198(12) 0.0250(13) -0.0023(11) 0.0060(11) 0.0049(10)
C4 0.0292(13) 0.0210(12) 0.0226(12) 0.0015(11) 0.0040(11) 0.0021(10)
C1 0.0335(14) 0.0240(13) 0.0277(14) 0.0022(12) 0.0050(12) 0.0034(11)
C24 0.0301(13) 0.0235(13) 0.0243(13) 0.0017(11) 0.0013(11) 0.0024(11)
C17 0.0344(15) 0.0207(13) 0.0247(13) 0.0002(11) 0.0033(11) -0.0012(11)
C00S 0.0310(14) 0.0264(14) 0.0326(14) -0.0044(12) -0.0022(12) 0.0051(12)
C27 0.0328(15) 0.0215(13) 0.0282(14) 0.0023(11) -0.0003(11) -0.0004(11)
C13 0.0386(16) 0.0200(13) 0.0307(14) -0.0032(12) 0.0007(12) 0.0003(11)
C2 0.0423(17) 0.0190(12) 0.0300(14) 0.0028(12) 0.0106(13) 0.0018(11)
C16 0.0548(19) 0.0275(15) 0.0243(14) -0.0109(14) 0.0011(14) 0.0020(12)
O00X 0.092(3) 0.0388(17) 0.100(3) -0.0005(17) 0.036(2) 0.0014(17)
C15 0.058(2) 0.0365(17) 0.0256(15) -0.0130(16) -0.0036(15) -0.0013(13)
C26 0.0334(15) 0.0386(16) 0.0231(14) -0.0007(13) 0.0019(12) 0.0058(12)
C25 0.0472(18) 0.0253(15) 0.0373(16) 0.0027(14) 0.0174(14) 0.0016(12)
C14 0.0520(19) 0.0295(15) 0.0298(15) -0.0127(14) -0.0073(14) -0.0020(12)
C012 0.057(2) 0.0273(15) 0.062(2) 0.0003(16) 0.0340(19) 0.0077(16)

loop_
_atom_site_label
_atom_site_type_symbol
_atom_site_fract_x
_atom_site_fract_y
_atom_site_fract_z
_atom_site_occupancy
_atom_site_symmetry_multiplicity
_atom_site_Wyckoff_symbol
_atom_site_attached_hydrogens
_atom_site_calc_flag
_atom_site_thermal_displace_type
_atom_site_U_iso_or_equiv
O001 O 0.4724(4) 0.1982(1) 0.5405(1) 1.000 4 a ? d Uani 0.0274(4)
H001 H 0.4955 0.1681 0.5631 1.000 4 a ? calc Uiso 0.04100
O002 O 0.8211(3) 0.3338(1) 0.7086(1) 1.000 4 a ? d Uani 0.0270(4)
O003 O 0.5510(3) 0.3227(2) 0.6469(1) 1.000 4 a ? d Uani 0.0280(4)
H003 H 0.6585 0.3419 0.6609 1.000 4 a ? calc Uiso 0.04200
O004 O -0.3342(3) 0.0820(2) 0.6014(1) 1.000 4 a ? d Uani 0.0287(4)
O005 O 0.5688(4) 0.5412(2) 0.5085(1) 1.000 4 a ? d Uani 0.0351(5)
O006 O 1.0432(4) 0.3841(2) 0.7745(1) 1.000 4 a ? d Uani 0.0331(5)
H006 H 1.0060 0.3837 0.7490 1.000 4 a ? calc Uiso 0.05000
O007 O 0.8378(6) 0.2487(2) 0.9088(1) 1.000 4 a ? d Uani 0.0584(8)
H007 H 0.7185 0.2582 0.9210 1.000 4 a ? calc Uiso 0.08800
C21 C 0.1233(5) 0.1433(2) 0.6758(1) 1.000 4 a ? d Uani 0.0231(5)
C5 C 0.4158(5) 0.2947(2) 0.5497(1) 1.000 4 a ? d Uani 0.0233(5)
O00A O 0.1557(6) 0.3576(2) 0.9389(1) 1.000 4 a ? d Uani 0.0627(9)
H00D H 0.1056 0.3887 0.9607 1.000 4 a ? d Uiso 0.09400
H00E H 0.0643 0.3124 0.9317 1.000 4 a ? d Uiso 0.09400
C10 C 0.5023(5) 0.2312(2) 0.7121(1) 1.000 4 a ? d Uani 0.0233(5)
C12 C 0.7420(5) 0.2650(2) 0.7768(1) 1.000 4 a ? d Uani 0.0255(6)
C11 C 0.6962(5) 0.2776(2) 0.7311(1) 1.000 4 a ? d Uani 0.0237(5)
C23 C -0.1465(5) 0.1219(2) 0.6192(1) 1.000 4 a ? d Uani 0.0251(6)
C9 C 0.4347(5) 0.2578(2) 0.6702(1) 1.000 4 a ? d Uani 0.0235(5)
C19 C 0.3787(5) 0.1590(2) 0.7365(1) 1.000 4 a ? d Uani 0.0243(6)
C8 C 0.2383(5) 0.2160(2) 0.6510(1) 1.000 4 a ? d Uani 0.0229(5)
C3 C 0.4676(5) 0.4643(2) 0.5309(1) 1.000 4 a ? d Uani 0.0279(6)
C18 C 0.4627(5) 0.1232(2) 0.7804(1) 1.000 4 a ? d Uani 0.0246(6)
C22 C -0.0674(5) 0.0960(2) 0.6592(1) 1.000 4 a ? d Uani 0.0249(5)
H22 H -0.1394 0.0474 0.6752 1.000 4 a ? calc Uiso 0.03000
C6 C 0.2576(5) 0.3188(2) 0.5804(1) 1.000 4 a ? d Uani 0.0234(5)
C7 C 0.1545(5) 0.2410(2) 0.6089(1) 1.000 4 a ? d Uani 0.0236(6)
C20 C 0.1978(5) 0.1171(2) 0.7175(1) 1.000 4 a ? d Uani 0.0249(6)
H20 H 0.1194 0.0689 0.7327 1.000 4 a ? calc Uiso 0.03000
C4 C 0.5235(5) 0.3660(2) 0.5246(1) 1.000 4 a ? d Uani 0.0243(5)
H4 H 0.6297 0.3479 0.5043 1.000 4 a ? calc Uiso 0.02900
C1 C 0.1973(5) 0.4193(2) 0.5851(1) 1.000 4 a ? d Uani 0.0284(6)
C24 C -0.0345(5) 0.1937(2) 0.5941(1) 1.000 4 a ? d Uani 0.0260(6)
H24 H -0.0896 0.2096 0.5669 1.000 4 a ? calc Uiso 0.03100
C17 C 0.6148(5) 0.1981(2) 0.8023(1) 1.000 4 a ? d Uani 0.0266(6)
C00S C -0.4540(5) 0.0087(2) 0.6259(1) 1.000 4 a ? d Uani 0.0300(6)
H00A H -0.5916 -0.0065 0.6115 1.000 4 a ? calc Uiso 0.04500
H00B H -0.4847 0.0340 0.6542 1.000 4 a ? calc Uiso 0.04500
H00C H -0.3657 -0.0504 0.6282 1.000 4 a ? calc Uiso 0.04500
C27 C 0.6066(5) 0.0296(2) 0.7717(1) 1.000 4 a ? d Uani 0.0275(6)
H27A H 0.5169 -0.0202 0.7580 1.000 4 a ? calc Uiso 0.04100
H27B H 0.6629 0.0044 0.7985 1.000 4 a ? calc Uiso 0.04100
H27C H 0.7288 0.0468 0.7532 1.000 4 a ? calc Uiso 0.04100
C13 C 0.9081(5) 0.3238(2) 0.7971(1) 1.000 4 a ? d Uani 0.0297(6)
C2 C 0.3024(6) 0.4906(2) 0.5599(1) 1.000 4 a ? d Uani 0.0304(6)
H2 H 0.2611 0.5568 0.5625 1.000 4 a ? calc Uiso 0.03700
C16 C 0.6507(6) 0.1953(2) 0.8462(1) 1.000 4 a ? d Uani 0.0355(7)
H16 H 0.5683 0.1520 0.8632 1.000 4 a ? calc Uiso 0.04300
O00X O 0.4860(7) 0.2411(2) 0.9640(1) 1.000 4 a ? d Uani 0.0769(11)
H00F H 0.3707 0.2694 0.9539 1.000 4 a ? d Uiso 0.11500
C15 C 0.8096(7) 0.2568(3) 0.8654(1) 1.000 4 a ? d Uani 0.0401(8)
C26 C 0.2688(5) 0.0933(2) 0.8098(1) 1.000 4 a ? d Uani 0.0317(7)
H26A H 0.1808 0.1507 0.8164 1.000 4 a ? calc Uiso 0.04800
H26B H 0.3264 0.0654 0.8360 1.000 4 a ? calc Uiso 0.04800
H26C H 0.1780 0.0450 0.7954 1.000 4 a ? calc Uiso 0.04800
C25 C 0.0200(6) 0.4500(2) 0.6164(1) 1.000 4 a ? d Uani 0.0366(7)
H25A H -0.1218 0.4259 0.6066 1.000 4 a ? calc Uiso 0.05500
H25B H 0.0158 0.5210 0.6182 1.000 4 a ? calc Uiso 0.05500
H25C H 0.0524 0.4228 0.6443 1.000 4 a ? calc Uiso 0.05500
C14 C 0.9370(6) 0.3205(2) 0.8413(1) 1.000 4 a ? d Uani 0.0371(7)
H14 H 1.0418 0.3610 0.8545 1.000 4 a ? calc Uiso 0.04500
C012 C 0.7681(7) 0.5177(3) 0.4855(1) 1.000 4 a ? d Uani 0.049(1)
H01A H 0.7323 0.4775 0.4609 1.000 4 a ? calc Uiso 0.07300
H01B H 0.8677 0.4821 0.5041 1.000 4 a ? calc Uiso 0.07300
H01C H 0.8383 0.5778 0.4760 1.000 4 a ? calc Uiso 0.07300
H00G H 0.461(17) 0.178(2) 0.970(3) 1.000 4 a ? d Uiso 0.18(4)

loop_
_atom_type_symbol
_atom_type_oxidation_number
_atom_type_radius_bond
O ? ?
H ? ?
C ? ?

loop_
_geom_angle_atom_site_label_1
_geom_angle_atom_site_label_2
_geom_angle_atom_site_label_3
_geom_angle_site_symmetry_1
_geom_angle_site_symmetry_2
_geom_angle_site_symmetry_3
_geom_angle
_geom_angle_publ_flag
C5 O001 H001 . . . 109.50 no
C9 O003 H003 . . . 109.50 no
C23 O004 C00S . . . 118.1(2) no
C3 O005 C012 . . . 116.8(2) no
C13 O006 H006 . . . 109.50 no
C15 O007 H007 . . . 109.50 no
C22 C21 C8 . . . 120.5(2) no
C22 C21 C20 . . . 118.7(2) no
C20 C21 C8 . . . 120.9(3) no
O001 C5 C6 . . . 122.4(2) no
O001 C5 C4 . . . 115.0(2) no
C6 C5 C4 . . . 122.6(2) no
H00D O00A H00E . . . 109.50 no
C9 C10 C11 . . . 119.8(2) no
C9 C10 C19 . . . 120.5(3) no
C19 C10 C11 . . . 119.7(2) no
C17 C12 C11 . . . 121.0(3) no
C17 C12 C13 . . . 119.0(3) no
C13 C12 C11 . . . 120.0(3) no
O002 C11 C10 . . . 120.5(2) no
O002 C11 C12 . . . 119.5(3) no
C10 C11 C12 . . . 119.9(2) no
O004 C23 C22 . . . 123.3(3) no
O004 C23 C24 . . . 116.3(2) no
C22 C23 C24 . . . 120.4(3) no
O003 C9 C10 . . . 121.1(3) no
O003 C9 C8 . . . 117.5(2) no
C10 C9 C8 . . . 121.3(2) no
C10 C19 C18 . . . 120.7(2) no
C20 C19 C10 . . . 118.0(2) no
C20 C19 C18 . . . 121.1(2) no
C21 C8 C9 . . . 116.3(2) no
C21 C8 C7 . . . 118.8(2) no
C9 C8 C7 . . . 124.9(2) no
C4 C3 O005 . . . 122.7(3) no
C4 C3 C2 . . . 120.8(3) no
C2 C3 O005 . . . 116.6(2) no
C19 C18 C27 . . . 106.6(2) no
C19 C18 C26 . . . 111.2(2) no
C17 C18 C19 . . . 112.6(2) no
C17 C18 C27 . . . 106.4(2) no
C17 C18 C26 . . . 111.5(2) no
C26 C18 C27 . . . 108.2(2) no
C21 C22 H22 . . . 120.10 no
C23 C22 C21 . . . 119.8(3) no
C23 C22 H22 . . . 120.10 no
C5 C6 C7 . . . 121.5(2) no
C5 C6 C1 . . . 118.2(3) no
C1 C6 C7 . . . 120.3(2) no
C8 C7 C6 . . . 123.4(3) no
C24 C7 C8 . . . 118.7(2) no
C24 C7 C6 . . . 117.8(2) no
C21 C20 H20 . . . 118.50 no
C19 C20 C21 . . . 123.0(3) no
C19 C20 H20 . . . 118.50 no
C5 C4 H4 . . . 121.00 no
C3 C4 C5 . . . 118.1(3) no
C3 C4 H4 . . . 121.00 no
C6 C1 C25 . . . 120.9(3) no
C2 C1 C6 . . . 119.4(3) no
C2 C1 C25 . . . 119.6(3) no
C23 C24 H24 . . . 119.10 no
C7 C24 C23 . . . 121.8(3) no
C7 C24 H24 . . . 119.10 no
C12 C17 C18 . . . 119.7(2) no
C16 C17 C12 . . . 118.8(3) no
C16 C17 C18 . . . 121.0(3) no
O004 C00S H00A . . . 109.50 no
O004 C00S H00B . . . 109.50 no
O004 C00S H00C . . . 109.50 no
H00A C00S H00B . . . 109.50 no
H00A C00S H00C . . . 109.50 no
H00B C00S H00C . . . 109.50 no
C18 C27 H27A . . . 109.50 no
C18 C27 H27B . . . 109.50 no
C18 C27 H27C . . . 109.50 no
H27A C27 H27B . . . 109.50 no
H27A C27 H27C . . . 109.50 no
H27B C27 H27C . . . 109.50 no
O006 C13 C12 . . . 121.9(3) no
O006 C13 C14 . . . 117.4(3) no
C14 C13 C12 . . . 120.6(3) no
C3 C2 C1 . . . 120.8(3) no
C3 C2 H2 . . . 119.60 no
C1 C2 H2 . . . 119.60 no
C17 C16 H16 . . . 119.60 no
C17 C16 C15 . . . 120.8(3) no
C15 C16 H16 . . . 119.60 no
H00F O00X H00G . . . 111.80 no
O007 C15 C16 . . . 117.3(3) no
O007 C15 C14 . . . 121.3(3) no
C14 C15 C16 . . . 121.3(3) no
C18 C26 H26A . . . 109.50 no
C18 C26 H26B . . . 109.50 no
C18 C26 H26C . . . 109.50 no
H26A C26 H26B . . . 109.50 no
H26A C26 H26C . . . 109.50 no
H26B C26 H26C . . . 109.50 no
C1 C25 H25A . . . 109.50 no
C1 C25 H25B . . . 109.50 no
C1 C25 H25C . . . 109.50 no
H25A C25 H25B . . . 109.50 no
H25A C25 H25C . . . 109.50 no
H25B C25 H25C . . . 109.50 no
C13 C14 H14 . . . 120.30 no
C15 C14 C13 . . . 119.4(3) no
C15 C14 H14 . . . 120.30 no
O005 C012 H01A . . . 109.50 no
O005 C012 H01B . . . 109.50 no
O005 C012 H01C . . . 109.50 no
H01A C012 H01B . . . 109.50 no
H01A C012 H01C . . . 109.50 no
H01B C012 H01C . . . 109.50 no

loop_
_geom_bond_atom_site_label_1
_geom_bond_atom_site_label_2
_geom_bond_site_symmetry_1
_geom_bond_site_symmetry_2
_geom_bond_distance
_geom_bond_publ_flag
O001 H001 . . 0.8200 no
O001 C5 . . 1.375(3) no
O002 C11 . . 1.276(3) no
O003 H003 . . 0.8200 no
O003 C9 . . 1.333(3) no
O004 C23 . . 1.365(3) no
O004 C00S . . 1.440(3) no
O005 C3 . . 1.389(3) no
O005 C012 . . 1.429(4) no
O006 H006 . . 0.8200 no
O006 C13 . . 1.346(4) no
O007 H007 . . 0.8200 no
O007 C15 . . 1.361(4) no
C21 C8 . . 1.425(4) no
C21 C22 . . 1.409(4) no
C21 C20 . . 1.413(4) no
C5 C6 . . 1.384(4) no
C5 C4 . . 1.396(4) no
O00A H00D . . 0.8505 no
O00A H00E . . 0.8501 no
C10 C11 . . 1.447(4) no
C10 C9 . . 1.407(4) no
C10 C19 . . 1.437(4) no
C12 C11 . . 1.451(4) no
C12 C17 . . 1.421(4) no
C12 C13 . . 1.422(4) no
C23 C22 . . 1.373(4) no
C23 C24 . . 1.411(4) no
C9 C8 . . 1.437(4) no
C19 C18 . . 1.530(4) no
C19 C20 . . 1.358(4) no
C8 C7 . . 1.438(4) no
C3 C4 . . 1.382(4) no
C3 C2 . . 1.383(4) no
C18 C17 . . 1.522(4) no
C18 C27 . . 1.553(4) no
C18 C26 . . 1.533(4) no
C22 H22 . . 0.9300 no
C6 C7 . . 1.505(4) no
C6 C1 . . 1.410(4) no
C7 C24 . . 1.380(4) no
C20 H20 . . 0.9300 no
C4 H4 . . 0.9300 no
C1 C2 . . 1.391(4) no
C1 C25 . . 1.499(4) no
C24 H24 . . 0.9300 no
C17 C16 . . 1.378(4) no
C00S H00A . . 0.9600 no
C00S H00B . . 0.9600 no
C00S H00C . . 0.9600 no
C27 H27A . . 0.9600 no
C27 H27B . . 0.9600 no
C27 H27C . . 0.9600 no
C13 C14 . . 1.380(4) no
C2 H2 . . 0.9300 no
C16 H16 . . 0.9300 no
C16 C15 . . 1.398(5) no
O00X H00F . . 0.8501 no
O00X H00G . . 0.883(14) no
C15 C14 . . 1.372(5) no
C26 H26A . . 0.9600 no
C26 H26B . . 0.9600 no
C26 H26C . . 0.9600 no
C25 H25A . . 0.9600 no
C25 H25B . . 0.9600 no
C25 H25C . . 0.9600 no
C14 H14 . . 0.9300 no
C012 H01A . . 0.9600 no
C012 H01B . . 0.9600 no
C012 H01C . . 0.9600 no
